data_4037297
loop_
_publ_author_name
'Chan, Chieh-Kai'
'Tsai, Yu-Lin'
'Chan, Yi-Ling'
'Chang, Meng-Yang'

_publ_section_title
;
 Synthesis of Substituted 2,3-Benzodiazepines.
;
_journal_issue 20
_journal_name_full 'The Journal of organic chemistry'
_journal_page_first 9836
_journal_page_last 9847
_journal_paper_doi 10.1021/acs.joc.6b01935
_journal_volume 81
_journal_year 2016
_chemical_formula_sum 'C19 H20 N2 O2'
_chemical_formula_weight 308.37
_space_group_crystal_system monoclinic
_space_group_IT_number 14
_space_group_name_Hall '-P 2ybc'
_space_group_name_H-M_alt 'P 1 21/c 1'
_atom_sites_solution_hydrogens geom
_audit_creation_method SHELXL-2014/6
_cell_angle_alpha 90
_cell_angle_beta 110.284(4)
_cell_angle_gamma 90
_cell_formula_units_Z 4
_cell_length_a 7.1877(5)
_cell_length_b 25.1688(16)
_cell_length_c 9.8090(6)
_cell_measurement_reflns_used 3290
_cell_measurement_temperature 296(2)
_cell_measurement_theta_max 23.1011
_cell_measurement_theta_min 2.3569
_cell_volume 1664.46(19)
_computing_cell_refinement 'SAINT V8.34A (Bruker AXS Inc., 2013)'
_computing_data_collection 'APEX2 (Bruker AXS, 2010)'
_computing_data_reduction 'SAINT V8.34A (Bruker AXS Inc., 2013)'
_computing_molecular_graphics 'SHELXTL (Sheldrick, 2008)'
_computing_publication_material SHELXTL
_computing_structure_refinement 'SHELXL-2014/6 (Sheldrick, 2014)'
_diffrn_ambient_temperature 296(2)
_diffrn_detector_area_resol_mean 8.3333
_diffrn_measured_fraction_theta_full 0.999
_diffrn_measured_fraction_theta_max 0.997
_diffrn_measurement_device_type 'Bruker APEX-II CCD'
_diffrn_measurement_method '\f and \w scans'
_diffrn_radiation_type MoK\a
_diffrn_radiation_wavelength 0.71073
_diffrn_reflns_av_R_equivalents 0.0362
_diffrn_reflns_av_unetI/netI 0.0352
_diffrn_reflns_Laue_measured_fraction_full 0.999
_diffrn_reflns_Laue_measured_fraction_max 0.997
_diffrn_reflns_limit_h_max 6
_diffrn_reflns_limit_h_min -8
_diffrn_reflns_limit_k_max 30
_diffrn_reflns_limit_k_min -31
_diffrn_reflns_limit_l_max 12
_diffrn_reflns_limit_l_min -12
_diffrn_reflns_number 13538
_diffrn_reflns_point_group_measured_fraction_full 0.999
_diffrn_reflns_point_group_measured_fraction_max 0.997
_diffrn_reflns_theta_full 25.242
_diffrn_reflns_theta_max 26.408
_diffrn_reflns_theta_min 1.618
_exptl_absorpt_coefficient_mu 0.081
_exptl_absorpt_correction_T_max 0.9485
_exptl_absorpt_correction_T_min 0.8499
_exptl_absorpt_correction_type multi-scan
_exptl_absorpt_process_details 'SADABS V2014/4 (Bruker AXS Inc.)'
_exptl_crystal_colour Colorless
_exptl_crystal_density_diffrn 1.231
_exptl_crystal_density_meas ?
_exptl_crystal_density_method 'not measured'
_exptl_crystal_description Tabullar
_exptl_crystal_F_000 656
_exptl_crystal_size_max 0.20
_exptl_crystal_size_mid 0.15
_exptl_crystal_size_min 0.15
_refine_diff_density_max 0.166
_refine_diff_density_min -0.167
_refine_diff_density_rms 0.038
_refine_ls_extinction_method none
_refine_ls_goodness_of_fit_ref 1.030
_refine_ls_hydrogen_treatment constr
_refine_ls_matrix_type full
_refine_ls_number_parameters 212
_refine_ls_number_reflns 3399
_refine_ls_number_restraints 0
_refine_ls_restrained_S_all 1.030
_refine_ls_R_factor_all 0.0649
_refine_ls_R_factor_gt 0.0481
_refine_ls_shift/su_max 0.107
_refine_ls_shift/su_mean 0.002
_refine_ls_structure_factor_coef Fsqd
_refine_ls_weighting_details 'w=1/[\s^2^(Fo^2^)+(0.0538P)^2^+0.4356P] where P=(Fo^2^+2Fc^2^)/3'
_refine_ls_weighting_scheme calc
_refine_ls_wR_factor_gt 0.1186
_refine_ls_wR_factor_ref 0.1299
_reflns_Friedel_coverage 0.000
_reflns_number_gt 2582
_reflns_number_total 3399
_reflns_threshold_expression 'I > 2\s(I)'
_cod_data_source_file jo6b01935_si_002.cif
_cod_data_source_block 150917_0m
_cod_depositor_comments
;
The following automatic conversions were performed:

data item '_exptl_crystal_density_meas' value 'not measured' was
changed to '?' -- the value is perceived as not measured.

Automatic conversion script
Id: cif_fix_values 6909 2019-04-08 15:41:33Z antanas 
;
_cod_original_sg_symbol_H-M 'P 21/c'
_cod_database_code 4037297
_shelx_space_group_comment
;
The symmetry employed for this shelxl refinement is uniquely defined
by the following loop, which should always be used as a source of
symmetry information in preference to the above space-group names.
They are only intended as comments.
;
_shelxl_version_number 2014/6

loop_
_space_group_symop_operation_xyz
'x, y, z'
'-x, y+1/2, -z+1/2'
'-x, -y, -z'
'x, -y-1/2, z-1/2'

loop_
_atom_site_label
_atom_site_type_symbol
_atom_site_fract_x
_atom_site_fract_y
_atom_site_fract_z
_atom_site_U_iso_or_equiv
_atom_site_adp_type
_atom_site_occupancy
_atom_site_site_symmetry_order
_atom_site_calc_flag
_atom_site_refinement_flags_posn
_atom_site_refinement_flags_adp
O1 O 0.1945(2) 0.08053(5) -0.04593(16) 0.0681(4) Uani 1 1 d . .
O2 O 0.5916(2) 0.08987(5) 0.07628(14) 0.0593(4) Uani 1 1 d . .
N1 N 0.74318(19) 0.23876(6) 0.42711(15) 0.0479(4) Uani 1 1 d . .
N2 N 0.6785(2) 0.28080(6) 0.32984(15) 0.0471(4) Uani 1 1 d . .
C1 C 0.2240(4) 0.47043(9) -0.0983(3) 0.0829(7) Uani 1 1 d . .
H1 H 0.0964 0.4773 -0.0910 0.124 Uiso 1 1 calc R U
H11 H 0.2104 0.4670 -0.1988 0.124 Uiso 1 1 calc R U
H12 H 0.3120 0.4994 -0.0557 0.124 Uiso 1 1 calc R U
C2 C 0.3077(3) 0.41963(7) -0.0189(2) 0.0535(5) Uani 1 1 d . .
C3 C 0.3023(2) 0.37269(7) -0.09371(19) 0.0475(4) Uani 1 1 d . .
H13 H 0.2514 0.3729 -0.1948 0.057 Uiso 1 1 calc R U
C4 C 0.3707(2) 0.32575(7) -0.02188(17) 0.0413(4) Uani 1 1 d . .
H14 H 0.3631 0.2947 -0.0749 0.050 Uiso 1 1 calc R U
C5 C 0.4511(2) 0.32416(6) 0.12945(17) 0.0381(4) Uani 1 1 d . .
C6 C 0.5307(2) 0.27431(7) 0.20902(17) 0.0392(4) Uani 1 1 d . .
C7 C 0.4390(2) 0.22339(6) 0.14647(16) 0.0371(4) Uani 1 1 d . .
C8 C 0.5585(2) 0.17885(7) 0.14934(16) 0.0396(4) Uani 1 1 d . .
C9 C 0.4717(2) 0.13206(7) 0.08315(18) 0.0434(4) Uani 1 1 d . .
C10 C 0.2659(3) 0.12840(7) 0.01568(18) 0.0464(4) Uani 1 1 d . .
C11 C -0.0153(4) 0.07530(10) -0.1108(3) 0.0970(9) Uani 1 1 d . .
H2 H -0.0759 0.0832 -0.0400 0.146 Uiso 1 1 calc R U
H3 H -0.0477 0.0396 -0.1453 0.146 Uiso 1 1 calc R U
H20 H -0.0637 0.0996 -0.1908 0.146 Uiso 1 1 calc R U
C12 C 0.5895(4) 0.04568(9) 0.1665(3) 0.0762(7) Uani 1 1 d . .
H6 H 0.6335 0.0569 0.2662 0.114 Uiso 1 1 calc R U
H5 H 0.6765 0.0185 0.1546 0.114 Uiso 1 1 calc R U
H4 H 0.4571 0.0319 0.1393 0.114 Uiso 1 1 calc R U
C13 C 0.7780(2) 0.18414(7) 0.23160(18) 0.0464(4) Uani 1 1 d . .
H18 H 0.8470 0.1517 0.2248 0.056 Uiso 1 1 calc R U
H19 H 0.8334 0.2133 0.1933 0.056 Uiso 1 1 calc R U
C14 C 0.7959(2) 0.19481(8) 0.38676(18) 0.0460(4) Uani 1 1 d . .
C15 C 0.2344(2) 0.21870(7) 0.07830(17) 0.0416(4) Uani 1 1 d . .
H7 H 0.1543 0.2480 0.0757 0.050 Uiso 1 1 calc R U
C16 C 0.1476(2) 0.17194(7) 0.01470(19) 0.0463(4) Uani 1 1 d . .
H8 H 0.0105 0.1696 -0.0286 0.056 Uiso 1 1 calc R U
C17 C 0.3862(3) 0.41774(8) 0.1311(2) 0.0596(5) Uani 1 1 d . .
H10 H 0.3913 0.4487 0.1839 0.071 Uiso 1 1 calc R U
C18 C 0.4574(3) 0.37104(7) 0.2045(2) 0.0506(4) Uani 1 1 d . .
H9 H 0.5100 0.3711 0.3055 0.061 Uiso 1 1 calc R U
C19 C 0.8616(3) 0.15171(9) 0.4987(2) 0.0596(5) Uani 1 1 d . .
H15 H 0.8594 0.1648 0.5900 0.089 Uiso 1 1 calc R U
H16 H 0.9940 0.1409 0.5092 0.089 Uiso 1 1 calc R U
H17 H 0.7737 0.1219 0.4684 0.089 Uiso 1 1 calc R U

loop_
_atom_site_aniso_label
_atom_site_aniso_U_11
_atom_site_aniso_U_22
_atom_site_aniso_U_33
_atom_site_aniso_U_23
_atom_site_aniso_U_13
_atom_site_aniso_U_12
O1 0.0766(9) 0.0462(8) 0.0678(9) -0.0134(7) 0.0079(7) -0.0051(7)
O2 0.0737(9) 0.0458(8) 0.0647(8) 0.0075(6) 0.0321(7) 0.0196(6)
N1 0.0388(7) 0.0583(10) 0.0384(7) 0.0050(7) 0.0030(6) -0.0016(7)
N2 0.0417(7) 0.0523(9) 0.0410(8) 0.0018(7) 0.0062(6) -0.0044(6)
C1 0.0845(16) 0.0574(14) 0.1029(19) 0.0284(13) 0.0276(14) 0.0106(12)
C2 0.0488(10) 0.0455(11) 0.0671(12) 0.0118(9) 0.0214(9) -0.0008(8)
C3 0.0436(9) 0.0571(12) 0.0432(9) 0.0093(8) 0.0166(7) 0.0008(8)
C4 0.0409(8) 0.0456(10) 0.0388(9) -0.0009(7) 0.0157(7) 0.0006(7)
C5 0.0367(8) 0.0398(9) 0.0388(8) -0.0006(7) 0.0144(6) -0.0022(7)
C6 0.0362(8) 0.0442(10) 0.0368(8) -0.0002(7) 0.0121(6) -0.0011(7)
C7 0.0372(8) 0.0394(9) 0.0327(8) 0.0024(6) 0.0093(6) 0.0015(7)
C8 0.0392(8) 0.0461(10) 0.0344(8) 0.0066(7) 0.0140(6) 0.0059(7)
C9 0.0513(9) 0.0410(10) 0.0391(8) 0.0054(7) 0.0174(7) 0.0103(8)
C10 0.0572(10) 0.0395(10) 0.0380(9) -0.0021(7) 0.0107(7) -0.0022(8)
C11 0.0868(17) 0.0674(17) 0.105(2) -0.0247(14) -0.0065(15) -0.0237(13)
C12 0.0956(16) 0.0531(13) 0.0803(15) 0.0188(11) 0.0308(13) 0.0225(12)
C13 0.0375(8) 0.0554(11) 0.0477(9) 0.0091(8) 0.0165(7) 0.0084(8)
C14 0.0271(7) 0.0618(12) 0.0439(9) 0.0090(8) 0.0057(6) -0.0004(7)
C15 0.0370(8) 0.0391(9) 0.0437(9) 0.0025(7) 0.0077(7) 0.0054(7)
C16 0.0386(8) 0.0461(11) 0.0452(9) 0.0013(8) 0.0031(7) -0.0005(7)
C17 0.0725(13) 0.0381(11) 0.0679(13) -0.0089(9) 0.0241(10) -0.0053(9)
C18 0.0607(11) 0.0462(11) 0.0426(9) -0.0060(8) 0.0147(8) -0.0057(8)
C19 0.0463(10) 0.0753(14) 0.0546(11) 0.0216(10) 0.0143(8) 0.0144(9)

loop_
_atom_type_symbol
_atom_type_description
_atom_type_scat_dispersion_real
_atom_type_scat_dispersion_imag
_atom_type_scat_source
C C 0.0033 0.0016 'International Tables Vol C Tables 4.2.6.8 and 6.1.1.4'
H H 0.0000 0.0000 'International Tables Vol C Tables 4.2.6.8 and 6.1.1.4'
N N 0.0061 0.0033 'International Tables Vol C Tables 4.2.6.8 and 6.1.1.4'
O O 0.0106 0.0060 'International Tables Vol C Tables 4.2.6.8 and 6.1.1.4'

loop_
_geom_angle_atom_site_label_1
_geom_angle_atom_site_label_2
_geom_angle_atom_site_label_3
_geom_angle
C10 O1 C11 117.12(16)
C9 O2 C12 115.34(15)
C14 N1 N2 120.73(14)
C6 N2 N1 120.19(14)
C2 C1 H1 109.5
C2 C1 H11 109.5
H1 C1 H11 109.5
C2 C1 H12 109.5
H1 C1 H12 109.5
H11 C1 H12 109.5
C17 C2 C3 117.46(17)
C17 C2 C1 121.4(2)
C3 C2 C1 121.08(19)
C4 C3 C2 121.46(16)
C4 C3 H13 119.3
C2 C3 H13 119.3
C3 C4 C5 120.82(16)
C3 C4 H14 119.6
C5 C4 H14 119.6
C18 C5 C4 117.83(15)
C18 C5 C6 120.41(14)
C4 C5 C6 121.76(14)
N2 C6 C7 126.55(15)
N2 C6 C5 114.70(14)
C7 C6 C5 118.75(13)
C15 C7 C8 118.53(15)
C15 C7 C6 121.25(14)
C8 C7 C6 120.17(14)
C9 C8 C7 119.72(14)
C9 C8 C13 122.92(15)
C7 C8 C13 117.30(15)
O2 C9 C8 119.24(15)
O2 C9 C10 120.07(16)
C8 C9 C10 120.57(15)
O1 C10 C16 124.03(16)
O1 C10 C9 116.15(15)
C16 C10 C9 119.82(15)
O1 C11 H2 109.5
O1 C11 H3 109.5
H2 C11 H3 109.5
O1 C11 H20 109.5
H2 C11 H20 109.5
H3 C11 H20 109.5
O2 C12 H6 109.5
O2 C12 H5 109.5
H6 C12 H5 109.5
O2 C12 H4 109.5
H6 C12 H4 109.5
H5 C12 H4 109.5
C14 C13 C8 105.24(13)
C14 C13 H18 110.7
C8 C13 H18 110.7
C14 C13 H19 110.7
C8 C13 H19 110.7
H18 C13 H19 108.8
N1 C14 C19 116.91(16)
N1 C14 C13 122.51(16)
C19 C14 C13 120.38(17)
C16 C15 C7 121.82(15)
C16 C15 H7 119.1
C7 C15 H7 119.1
C15 C16 C10 119.53(15)
C15 C16 H8 120.2
C10 C16 H8 120.2
C18 C17 C2 121.68(18)
C18 C17 H10 119.2
C2 C17 H10 119.2
C17 C18 C5 120.74(17)
C17 C18 H9 119.6
C5 C18 H9 119.6
C14 C19 H15 109.5
C14 C19 H16 109.5
H15 C19 H16 109.5
C14 C19 H17 109.5
H15 C19 H17 109.5
H16 C19 H17 109.5

loop_
_geom_bond_atom_site_label_1
_geom_bond_atom_site_label_2
_geom_bond_distance
O1 C10 1.366(2)
O1 C11 1.425(3)
O2 C9 1.384(2)
O2 C12 1.424(2)
N1 C14 1.276(2)
N1 N2 1.392(2)
N2 C6 1.299(2)
C1 C2 1.509(3)
C1 H1 0.9600
C1 H11 0.9600
C1 H12 0.9600
C2 C17 1.382(3)
C2 C3 1.384(3)
C3 C4 1.376(2)
C3 H13 0.9300
C4 C5 1.394(2)
C4 H14 0.9300
C5 C18 1.383(2)
C5 C6 1.483(2)
C6 C7 1.474(2)
C7 C15 1.393(2)
C7 C8 1.406(2)
C8 C9 1.385(2)
C8 C13 1.509(2)
C9 C10 1.399(2)
C10 C16 1.385(2)
C11 H2 0.9600
C11 H3 0.9600
C11 H20 0.9600
C12 H6 0.9600
C12 H5 0.9600
C12 H4 0.9600
C13 C14 1.507(2)
C13 H18 0.9700
C13 H19 0.9700
C14 C19 1.498(2)
C15 C16 1.376(2)
C15 H7 0.9300
C16 H8 0.9300
C17 C18 1.381(3)
C17 H10 0.9300
C18 H9 0.9300
C19 H15 0.9600
C19 H16 0.9600
C19 H17 0.9600
